data_7135963
loop_
_publ_author_name
'Torres, Lucas C.'
'Lenart, Casey A.'
'Bhattacharjee, Avik'
'Seidl, Michael'
'L\"owe, Pawel'
'Dielmann, Fabian'
'Caputo, Christopher Blain'

_publ_section_title
;
 Synthesis, Characterization, and Reactivity of an Acyclic
 Alkyl-Imino-Phosphenium Cation
;
_journal_name_full 'Chemical Communications'
_journal_paper_doi 10.1039/D6CC03015G
_journal_year 2026
_chemical_absolute_configuration ad
_chemical_formula_moiety 'C31 H45 Cl N3 P'
_chemical_formula_sum 'C31 H45 Cl N3 P'
_chemical_formula_weight 526.12
_space_group_crystal_system orthorhombic
_space_group_IT_number 19
_space_group_name_Hall 'P 2ac 2ab'
_space_group_name_H-M_alt 'P 21 21 21'
_atom_sites_solution_hydrogens geom
_atom_sites_solution_primary dual
_audit_creation_date 2026-06-11
_audit_creation_method
;
Olex2 1.5-alpha
(compiled 2026.05.24 svn.rec792b02 for OlexSys, GUI svn.r7575)
;
_audit_update_record
;
2026-06-15 deposited with the CCDC.	2026-06-24 downloaded from the CCDC.
;
_cell_angle_alpha 90
_cell_angle_beta 90
_cell_angle_gamma 90
_cell_formula_units_Z 4
_cell_length_a 11.4432(6)
_cell_length_b 13.8193(7)
_cell_length_c 19.8867(10)
_cell_measurement_reflns_used 6850
_cell_measurement_temperature 173.00
_cell_measurement_theta_max 26.09
_cell_measurement_theta_min 2.52
_cell_volume 3144.8(3)
_computing_cell_refinement 'SAINT V8.40B (?, 2016)'
_computing_data_collection 'APEX4, Bruker'
_computing_data_reduction 'SAINT V8.40B (?, 2016)'
_computing_molecular_graphics 'Olex2 1.5-alpha (Dolomanov et al., 2009)'
_computing_publication_material 'Olex2 1.5-alpha (Dolomanov et al., 2009)'
_computing_structure_refinement 'XL  (Sheldrick, 2008)'
_computing_structure_solution 'SHELXT 2018/2 (Sheldrick, 2018)'
_diffrn_ambient_temperature 173.00
_diffrn_measured_fraction_theta_full 0.999
_diffrn_measured_fraction_theta_max 0.999
_diffrn_measurement_device_type 'Bruker D8 QUEST PHOTON III'
_diffrn_measurement_method '\f and \w scans'
_diffrn_radiation_type MoK\a
_diffrn_radiation_wavelength 0.71073
_diffrn_reflns_av_R_equivalents 0.0678
_diffrn_reflns_av_unetI/netI 0.0452
_diffrn_reflns_Laue_measured_fraction_full 0.999
_diffrn_reflns_Laue_measured_fraction_max 0.999
_diffrn_reflns_limit_h_max 13
_diffrn_reflns_limit_h_min -13
_diffrn_reflns_limit_k_max 16
_diffrn_reflns_limit_k_min -16
_diffrn_reflns_limit_l_max 23
_diffrn_reflns_limit_l_min -23
_diffrn_reflns_number 32219
_diffrn_reflns_point_group_measured_fraction_full 0.999
_diffrn_reflns_point_group_measured_fraction_max 0.999
_diffrn_reflns_theta_full 25.019
_diffrn_reflns_theta_max 25.019
_diffrn_reflns_theta_min 2.053
_diffrn_source_current 20.0
_diffrn_source_power 1.0
_diffrn_source_voltage 50.0
_exptl_absorpt_coefficient_mu 0.195
_exptl_absorpt_correction_T_max 0.7457
_exptl_absorpt_correction_T_min 0.6804
_exptl_absorpt_correction_type multi-scan
_exptl_absorpt_process_details
;
SADABS-2016/2 (Bruker,2016/2) was used for absorption correction.
wR2(int) was 0.0946 before and 0.0679 after correction.
The Ratio of minimum to maximum transmission is 0.9124.
The \l/2 correction factor is Not present.
;
_exptl_crystal_colour 'clear colourless'
_exptl_crystal_colour_lustre clear
_exptl_crystal_colour_primary colourless
_exptl_crystal_density_diffrn 1.111
_exptl_crystal_description prism
_exptl_crystal_F_000 1136
_exptl_crystal_size_max 0.16
_exptl_crystal_size_mid 0.06
_exptl_crystal_size_min 0.03
_refine_diff_density_max 0.151
_refine_diff_density_min -0.139
_refine_diff_density_rms 0.031
_refine_ls_abs_structure_details
;
 Flack x determined using 1644 quotients [(I+)-(I-)]/[(I+)+(I-)]
 (Parsons, Flack and Wagner, Acta Cryst. B69 (2013) 249-259).
;
_refine_ls_abs_structure_Flack 0.01(4)
_refine_ls_extinction_method none
_refine_ls_goodness_of_fit_ref 1.030
_refine_ls_hydrogen_treatment constr
_refine_ls_matrix_type full
_refine_ls_number_parameters 485
_refine_ls_number_reflns 5558
_refine_ls_number_restraints 227
_refine_ls_restrained_S_all 1.019
_refine_ls_R_factor_all 0.0623
_refine_ls_R_factor_gt 0.0455
_refine_ls_shift/su_max 0.000
_refine_ls_shift/su_mean 0.000
_refine_ls_structure_factor_coef Fsqd
_refine_ls_weighting_details 'w=1/[\s^2^(Fo^2^)+(0.0364P)^2^+0.6345P] where P=(Fo^2^+2Fc^2^)/3'
_refine_ls_weighting_scheme calc
_refine_ls_wR_factor_gt 0.0910
_refine_ls_wR_factor_ref 0.0977
_reflns_Friedel_coverage 0.775
_reflns_Friedel_fraction_full 1.000
_reflns_Friedel_fraction_max 1.000
_reflns_number_gt 4515
_reflns_number_total 5558
_reflns_threshold_expression 'I > 2\s(I)'
_cod_data_source_file d6cc03015g2.cif
_cod_data_source_block lctfrankphos3_0m
_cod_database_code 7135963
_shelx_shelxl_version_number 2019/3
_shelx_space_group_comment
;
The symmetry employed for this shelxl refinement is uniquely defined
by the following loop, which should always be used as a source of
symmetry information in preference to the above space-group names.
They are only intended as comments.
;
_shelx_estimated_absorpt_t_max 0.994
_shelx_estimated_absorpt_t_min 0.970
_olex2_refinement_description
;
1. Fixed Uiso
 At 1.2 times of:
  All C(H) groups, All C(H,H) groups
 At 1.5 times of:
  All C(H,H,H) groups
2. Restrained distances
 C28C-C31C \\sim C28C-C30C \\sim C28C-C29C
 with sigma of 0.02
 C13-C14 \\sim C13-C14B \\sim C13-C15B \\sim C13-C15
 with sigma of 0.02
 C10-C11 \\sim C10-C11A
 with sigma of 0.02
3. Uiso/Uaniso restraints and constraints
C28B \\sim C30C \\sim C30B \\sim C28C \\sim C29B \\sim C31B \\sim C31C \\sim
C31 \\sim C29C \\sim C28 \\sim C30 \\sim C29: within 1.7A with sigma of 0.01
and sigma for terminal atoms of 0.02 within 1.7A
C14 \\sim C14B \\sim C13 \\sim C15B \\sim C15: within 1.7A with sigma of 0.02
and sigma for terminal atoms of 0.02 within 1.7A
C11 \\sim C11A: within 1.7A with sigma of 0.01 and sigma for terminal atoms of
0.02 within 1.7A
4. Others
 1*[Sof(Cl1)+Sof(P1)+Sof(C28)+Sof(C31)+Sof(H31A)+Sof(H31B)+Sof(H31C)+Sof(C29)+
 Sof(H29A)+Sof(H29B)+Sof(H29C)+Sof(C30)+Sof(H30A)+Sof(H30B)+Sof(H30C)]+1*
 [Sof(P1B)+Sof(Cl1B)+Sof(C31B)+Sof(H31D)+Sof(H31E)+Sof(H31F)+Sof(C28B)+
 Sof(C30B)+Sof(H30D)+Sof(H30E)+Sof(H30F)+Sof(C29B)+Sof(H29D)+Sof(H29E)+
 Sof(H29F)]+1*[Sof(Cl1C)+Sof(P1C)+Sof(C29C)+Sof(H29G)+Sof(H29H)+Sof(H29I)+
 Sof(C28C)+Sof(C31C)+Sof(H31G)+Sof(H31H)+Sof(H31I)+Sof(C30C)+Sof(H30G)+
 Sof(H30H)+Sof(H30I)]=1 with esd of 0.0001
 Sof(Cl1)=Sof(P1)=Sof(C28)=Sof(C31)=Sof(H31A)=Sof(H31B)=Sof(H31C)=Sof(C29)=
 Sof(H29A)=Sof(H29B)=Sof(H29C)=Sof(C30)=Sof(H30A)=Sof(H30B)=Sof(H30C)=FVAR(1)
 Sof(P1B)=Sof(Cl1B)=Sof(C31B)=Sof(H31D)=Sof(H31E)=Sof(H31F)=Sof(C28B)=
 Sof(C30B)=Sof(H30D)=Sof(H30E)=Sof(H30F)=Sof(C29B)=Sof(H29D)=Sof(H29E)=
 Sof(H29F)=FVAR(2)
 Sof(Cl1C)=Sof(P1C)=Sof(C29C)=Sof(H29G)=Sof(H29H)=Sof(H29I)=Sof(C28C)=
 Sof(C31C)=Sof(H31G)=Sof(H31H)=Sof(H31I)=Sof(C30C)=Sof(H30G)=Sof(H30H)=
 Sof(H30I)=FVAR(3)
 Sof(C15B)=Sof(H15D)=Sof(H15E)=Sof(H15F)=Sof(H13A)=Sof(C14B)=Sof(H14D)=
 Sof(H14E)=Sof(H14F)=1-FVAR(4)
 Sof(C14)=Sof(H14A)=Sof(H14B)=Sof(H14C)=Sof(C15)=Sof(H15A)=Sof(H15B)=Sof(H15C)=
 Sof(H13)=FVAR(4)
 Sof(H10A)=Sof(C11A)=Sof(H11D)=Sof(H11E)=Sof(H11F)=1-FVAR(5)
 Sof(H10)=Sof(C11)=Sof(H11A)=Sof(H11B)=Sof(H11C)=FVAR(5)
5.a Ternary CH refined with riding coordinates:
 C10(H10), C10(H10A), C25(H25), C22(H22), C13(H13), C13(H13A)
5.b Aromatic/amide H refined with riding coordinates:
 C3(H3), C2(H2), C18(H18), C20(H20), C8(H8), C7(H7), C6(H6), C19(H19)
5.c Idealised Me refined as rotating group:
 C27(H27A,H27B,H27C), C12(H12A,H12B,H12C), C14(H14A,H14B,H14C), C24(H24A,H24B,
 H24C), C26(H26A,H26B,H26C), C11(H11A,H11B,H11C), C23(H23A,H23B,H23C), C15(H15A,
 H15B,H15C), C31(H31A,H31B,H31C), C29(H29A,H29B,H29C), C30(H30A,H30B,H30C),
 C15B(H15D,H15E,H15F), C14B(H14D,H14E,H14F), C31B(H31D,H31E,H31F), C30B(H30D,
 H30E,H30F), C29B(H29D,H29E,H29F), C29C(H29G,H29H,H29I), C31C(H31G,H31H,H31I),
 C30C(H30G,H30H,H30I), C11A(H11D,H11E,H11F)
;
_olex2_diffrn_ambient_temperature_device 'Oxford Cryosystems'
_olex2_submission_special_instructions 'No special instructions were received'

loop_
_space_group_symop_operation_xyz
'x, y, z'
'-x+1/2, -y, z+1/2'
'-x, y+1/2, -z+1/2'
'x+1/2, -y+1/2, -z'

loop_
_atom_site_label
_atom_site_type_symbol
_atom_site_fract_x
_atom_site_fract_y
_atom_site_fract_z
_atom_site_U_iso_or_equiv
_atom_site_adp_type
_atom_site_occupancy
_atom_site_site_symmetry_order
_atom_site_calc_flag
_atom_site_refinement_flags_posn
_atom_site_refinement_flags_adp
_atom_site_refinement_flags_occupancy
_atom_site_disorder_assembly
_atom_site_disorder_group
Cl1 Cl 0.2040(2) 0.61323(19) 0.22593(12) 0.0644(8) Uani 0.501(3) 1 d . . P A 1
N3 N 0.4032(2) 0.37066(17) 0.26854(12) 0.0320(6) Uani 1 1 d . . . . .
N2 N 0.4926(2) 0.39255(18) 0.36389(12) 0.0336(6) Uani 1 1 d . . . . .
N1 N 0.3379(2) 0.50349(17) 0.33532(12) 0.0335(6) Uani 1 1 d . . . . .
C1 C 0.4068(3) 0.4303(2) 0.32343(15) 0.0299(7) Uani 1 1 d . . . . .
C3 C 0.4846(3) 0.2969(2) 0.27557(17) 0.0386(8) Uani 1 1 d . . . . .
H3 H 0.498695 0.246308 0.244293 0.046 Uiso 1 1 calc R U . . .
C2 C 0.5391(3) 0.3097(2) 0.33356(17) 0.0389(8) Uani 1 1 d . . . . .
H2 H 0.599121 0.269689 0.351416 0.047 Uiso 1 1 calc R U . . .
C16 C 0.3188(3) 0.3766(2) 0.21469(15) 0.0357(7) Uani 1 1 d . . . . .
C4 C 0.5189(3) 0.4227(2) 0.43139(16) 0.0360(7) Uani 1 1 d . . . . .
C5 C 0.4567(3) 0.3799(2) 0.48405(16) 0.0379(8) Uani 1 1 d . . . . .
C21 C 0.3568(3) 0.4084(2) 0.15148(16) 0.0375(8) Uani 1 1 d . . . . .
C17 C 0.2042(3) 0.3473(2) 0.22745(18) 0.0440(8) Uani 1 1 d . . . . .
C9 C 0.6076(3) 0.4906(2) 0.44151(17) 0.0414(8) Uani 1 1 d . . . . .
C18 C 0.1262(3) 0.3515(3) 0.1742(2) 0.0549(10) Uani 1 1 d . . . . .
H18 H 0.047194 0.333208 0.181313 0.066 Uiso 1 1 calc R U . . .
C20 C 0.2741(3) 0.4097(2) 0.10000(19) 0.0513(9) Uani 1 1 d . . . . .
H20 H 0.296521 0.430379 0.056306 0.062 Uiso 1 1 calc R U . . .
C8 C 0.6347(3) 0.5140(2) 0.50770(18) 0.0494(9) Uani 1 1 d . . . . .
H8 H 0.694739 0.559678 0.516635 0.059 Uiso 1 1 calc R U . . .
C10 C 0.3577(3) 0.3085(2) 0.47179(18) 0.0451(9) Uani 1 1 d D . . . .
H10 H 0.357116 0.298385 0.421994 0.054 Uiso 0.72(3) 1 calc R U P B 1
H10A H 0.331936 0.306150 0.423761 0.054 Uiso 0.28(3) 1 calc R U P B 2
C7 C 0.5756(3) 0.4718(3) 0.56063(19) 0.0510(9) Uani 1 1 d . . . . .
H7 H 0.595700 0.488305 0.605536 0.061 Uiso 1 1 calc R U . . .
C25 C 0.4815(3) 0.4401(3) 0.13920(18) 0.0493(9) Uani 1 1 d . . . . .
H25 H 0.533514 0.398438 0.167391 0.059 Uiso 1 1 calc R U . . .
C6 C 0.4878(3) 0.4061(3) 0.54877(17) 0.0487(9) Uani 1 1 d . . . . .
H6 H 0.447712 0.378063 0.585772 0.058 Uiso 1 1 calc R U . . .
C19 C 0.1606(3) 0.3816(3) 0.11148(19) 0.0545(10) Uani 1 1 d . . . . .
H19 H 0.105568 0.382914 0.075732 0.065 Uiso 1 1 calc R U . . .
C22 C 0.1673(3) 0.3093(3) 0.29557(19) 0.0597(11) Uani 1 1 d . . . . .
H22 H 0.221075 0.338121 0.329784 0.072 Uiso 1 1 calc R U . . .
C27 C 0.5210(4) 0.4301(3) 0.0663(2) 0.0706(12) Uani 1 1 d . . . . .
H27A H 0.506029 0.364034 0.050709 0.106 Uiso 1 1 calc R U . . .
H27B H 0.604819 0.444017 0.063170 0.106 Uiso 1 1 calc R U . . .
H27C H 0.477586 0.475986 0.038224 0.106 Uiso 1 1 calc R U . . .
C12 C 0.3831(4) 0.2099(3) 0.5007(3) 0.0892(17) Uani 1 1 d . . . . .
H12A H 0.457427 0.186007 0.482736 0.134 Uiso 1 1 calc R U . . .
H12B H 0.320211 0.165163 0.488382 0.134 Uiso 1 1 calc R U . . .
H12C H 0.388180 0.214501 0.549788 0.134 Uiso 1 1 calc R U . . .
C14 C 0.7928(18) 0.493(2) 0.370(2) 0.084(6) Uani 0.49(4) 1 d D U P C 1
H14A H 0.826961 0.523102 0.329676 0.126 Uiso 0.49(4) 1 calc R U P C 1
H14B H 0.785305 0.423145 0.362487 0.126 Uiso 0.49(4) 1 calc R U P C 1
H14C H 0.843443 0.504950 0.408586 0.126 Uiso 0.49(4) 1 calc R U P C 1
C24 C 0.1830(5) 0.2003(4) 0.2982(3) 0.1021(18) Uani 1 1 d . . . . .
H24A H 0.169140 0.177400 0.344131 0.153 Uiso 1 1 calc R U . . .
H24B H 0.262865 0.183721 0.284566 0.153 Uiso 1 1 calc R U . . .
H24C H 0.127268 0.169454 0.267549 0.153 Uiso 1 1 calc R U . . .
C26 C 0.4983(4) 0.5450(3) 0.1620(2) 0.0867(15) Uani 1 1 d . . . . .
H26A H 0.452673 0.588026 0.132886 0.130 Uiso 1 1 calc R U . . .
H26B H 0.581196 0.562184 0.159040 0.130 Uiso 1 1 calc R U . . .
H26C H 0.471663 0.551921 0.208562 0.130 Uiso 1 1 calc R U . . .
C11 C 0.2382(7) 0.3504(9) 0.4877(9) 0.069(3) Uani 0.72(3) 1 d D U P B 1
H11A H 0.178004 0.301582 0.478817 0.104 Uiso 0.72(3) 1 calc R U P B 1
H11B H 0.224241 0.407219 0.459341 0.104 Uiso 0.72(3) 1 calc R U P B 1
H11C H 0.235305 0.369358 0.535124 0.104 Uiso 0.72(3) 1 calc R U P B 1
C23 C 0.0432(4) 0.3382(5) 0.3147(3) 0.105(2) Uani 1 1 d . . . . .
H23A H 0.035394 0.408764 0.312322 0.157 Uiso 1 1 calc R U . . .
H23B H 0.026578 0.316470 0.360662 0.157 Uiso 1 1 calc R U . . .
H23C H -0.012241 0.308050 0.283574 0.157 Uiso 1 1 calc R U . . .
C15 C 0.675(2) 0.6491(9) 0.3925(11) 0.067(4) Uani 0.49(4) 1 d D U P C 1
H15A H 0.718630 0.665025 0.433458 0.100 Uiso 0.49(4) 1 calc R U P C 1
H15B H 0.594816 0.673427 0.396500 0.100 Uiso 0.49(4) 1 calc R U P C 1
H15C H 0.712994 0.679277 0.353663 0.100 Uiso 0.49(4) 1 calc R U P C 1
P1 P 0.32928(19) 0.61259(14) 0.30683(13) 0.0335(5) Uani 0.501(3) 1 d . . P A 1
P1B P 0.3083(3) 0.5723(2) 0.39920(14) 0.0370(9) Uani 0.2829(19) 1 d . . P A 2
Cl1B Cl 0.4440(3) 0.6800(2) 0.4001(2) 0.0659(13) Uani 0.2829(19) 1 d . . P A 2
Cl1C Cl 0.3676(6) 0.6408(4) 0.4466(2) 0.0587(18) Uani 0.216(3) 1 d . . P A 3
P1C P 0.3629(4) 0.6138(3) 0.3417(3) 0.0355(13) Uani 0.216(3) 1 d . . P A 3
C28 C 0.2369(9) 0.6725(9) 0.3717(7) 0.044(3) Uani 0.501(3) 1 d . U P A 1
C31 C 0.210(2) 0.7764(13) 0.3491(10) 0.051(4) Uani 0.501(3) 1 d . U P A 1
H31A H 0.172308 0.775058 0.304894 0.077 Uiso 0.501(3) 1 calc R U P A 1
H31B H 0.283168 0.813233 0.346159 0.077 Uiso 0.501(3) 1 calc R U P A 1
H31C H 0.157955 0.807231 0.381756 0.077 Uiso 0.501(3) 1 calc R U P A 1
C29 C 0.3104(9) 0.6762(7) 0.4351(4) 0.059(2) Uani 0.501(3) 1 d . U P A 1
H29A H 0.268003 0.711626 0.470165 0.089 Uiso 0.501(3) 1 calc R U P A 1
H29B H 0.384352 0.709210 0.425547 0.089 Uiso 0.501(3) 1 calc R U P A 1
H29C H 0.326362 0.610209 0.450636 0.089 Uiso 0.501(3) 1 calc R U P A 1
C30 C 0.1258(15) 0.6215(16) 0.3861(8) 0.056(4) Uani 0.501(3) 1 d . U P A 1
H30A H 0.086665 0.652509 0.424222 0.085 Uiso 0.501(3) 1 calc R U P A 1
H30B H 0.142212 0.553707 0.397012 0.085 Uiso 0.501(3) 1 calc R U P A 1
H30C H 0.075094 0.624557 0.346413 0.085 Uiso 0.501(3) 1 calc R U P A 1
C15B C 0.728(2) 0.6355(13) 0.3993(11) 0.073(5) Uani 0.51(4) 1 d D U P C 2
H15D H 0.798793 0.625775 0.426288 0.110 Uiso 0.51(4) 1 calc R U P C 2
H15E H 0.672196 0.674928 0.424703 0.110 Uiso 0.51(4) 1 calc R U P C 2
H15F H 0.748492 0.668758 0.357397 0.110 Uiso 0.51(4) 1 calc R U P C 2
C13 C 0.6725(3) 0.5363(2) 0.38286(19) 0.0526(9) Uani 1 1 d D U . . .
H13 H 0.624615 0.523475 0.341757 0.063 Uiso 0.49(4) 1 calc R U P C 1
H13A H 0.618055 0.543519 0.343856 0.063 Uiso 0.51(4) 1 calc R U P C 2
C14B C 0.7740(18) 0.4680(19) 0.3631(18) 0.078(6) Uani 0.51(4) 1 d D U P C 2
H14D H 0.815225 0.494582 0.324054 0.118 Uiso 0.51(4) 1 calc R U P C 2
H14E H 0.742683 0.404019 0.351855 0.118 Uiso 0.51(4) 1 calc R U P C 2
H14F H 0.828510 0.462109 0.400919 0.118 Uiso 0.51(4) 1 calc R U P C 2
C31B C 0.2209(14) 0.6918(13) 0.2958(8) 0.056(4) Uani 0.2829(19) 1 d . U P A 2
H31D H 0.234080 0.637141 0.265292 0.083 Uiso 0.2829(19) 1 calc R U P A 2
H31E H 0.291084 0.732431 0.297155 0.083 Uiso 0.2829(19) 1 calc R U P A 2
H31F H 0.154637 0.730202 0.279581 0.083 Uiso 0.2829(19) 1 calc R U P A 2
C28B C 0.196(2) 0.6554(19) 0.3633(15) 0.046(4) Uani 0.2829(19) 1 d . U P A 2
C30B C 0.090(2) 0.5851(18) 0.3527(14) 0.069(6) Uani 0.2829(19) 1 d . U P A 2
H30D H 0.017503 0.622509 0.350214 0.103 Uiso 0.2829(19) 1 calc R U P A 2
H30E H 0.085816 0.539700 0.390455 0.103 Uiso 0.2829(19) 1 calc R U P A 2
H30F H 0.101056 0.549060 0.310727 0.103 Uiso 0.2829(19) 1 calc R U P A 2
C29B C 0.1636(13) 0.7322(10) 0.4134(7) 0.060(3) Uani 0.2829(19) 1 d . U P A 2
H29D H 0.226909 0.779700 0.416393 0.090 Uiso 0.2829(19) 1 calc R U P A 2
H29E H 0.151365 0.702385 0.457621 0.090 Uiso 0.2829(19) 1 calc R U P A 2
H29F H 0.091576 0.764509 0.399067 0.090 Uiso 0.2829(19) 1 calc R U P A 2
C29C C 0.224(5) 0.773(3) 0.335(3) 0.053(7) Uani 0.216(3) 1 d D U P A 3
H29G H 0.231407 0.792462 0.381859 0.080 Uiso 0.216(3) 1 calc R U P A 3
H29H H 0.154468 0.803432 0.315093 0.080 Uiso 0.216(3) 1 calc R U P A 3
H29I H 0.293626 0.794800 0.309808 0.080 Uiso 0.216(3) 1 calc R U P A 3
C28C C 0.213(2) 0.6590(17) 0.3297(13) 0.049(4) Uani 0.216(3) 1 d D U P A 3
C31C C 0.192(2) 0.6461(18) 0.2516(12) 0.064(6) Uani 0.216(3) 1 d D U P A 3
H31G H 0.266187 0.656447 0.227531 0.097 Uiso 0.216(3) 1 calc R U P A 3
H31H H 0.134512 0.693396 0.236229 0.097 Uiso 0.216(3) 1 calc R U P A 3
H31I H 0.163872 0.580548 0.242629 0.097 Uiso 0.216(3) 1 calc R U P A 3
C30C C 0.107(4) 0.612(4) 0.3690(19) 0.051(7) Uani 0.216(3) 1 d D U P A 3
H30G H 0.102972 0.542849 0.358647 0.076 Uiso 0.216(3) 1 calc R U P A 3
H30H H 0.034274 0.643604 0.355311 0.076 Uiso 0.216(3) 1 calc R U P A 3
H30I H 0.118645 0.620763 0.417495 0.076 Uiso 0.216(3) 1 calc R U P A 3
C11A C 0.257(2) 0.332(2) 0.521(2) 0.068(7) Uani 0.28(3) 1 d D U P B 2
H11D H 0.184567 0.301510 0.505462 0.102 Uiso 0.28(3) 1 calc R U P B 2
H11E H 0.245679 0.402433 0.523373 0.102 Uiso 0.28(3) 1 calc R U P B 2
H11F H 0.276301 0.307593 0.566056 0.102 Uiso 0.28(3) 1 calc R U P B 2

loop_
_atom_site_aniso_label
_atom_site_aniso_U_11
_atom_site_aniso_U_22
_atom_site_aniso_U_33
_atom_site_aniso_U_23
_atom_site_aniso_U_13
_atom_site_aniso_U_12
Cl1 0.0919(18) 0.0561(16) 0.0454(13) -0.0123(11) -0.0306(13) 0.0379(13)
N3 0.0353(14) 0.0267(13) 0.0342(14) -0.0039(12) -0.0005(11) 0.0041(11)
N2 0.0391(15) 0.0265(13) 0.0350(14) -0.0015(12) -0.0021(11) 0.0051(12)
N1 0.0337(13) 0.0319(14) 0.0349(14) -0.0017(12) -0.0016(11) 0.0054(12)
C1 0.0303(16) 0.0257(15) 0.0335(17) 0.0027(14) -0.0006(13) -0.0017(13)
C3 0.0446(19) 0.0281(17) 0.0432(19) -0.0035(15) 0.0024(16) 0.0091(14)
C2 0.0430(19) 0.0259(16) 0.048(2) 0.0017(15) -0.0018(16) 0.0095(14)
C16 0.0366(17) 0.0261(16) 0.0443(19) -0.0043(14) -0.0074(15) 0.0024(14)
C4 0.0417(18) 0.0286(16) 0.0378(18) 0.0017(15) -0.0056(15) 0.0069(14)
C5 0.0429(18) 0.0313(17) 0.0396(18) 0.0050(16) -0.0031(15) 0.0046(14)
C21 0.0469(19) 0.0252(16) 0.0404(18) 0.0023(15) -0.0077(15) 0.0015(14)
C17 0.039(2) 0.041(2) 0.051(2) -0.0117(17) -0.0005(17) -0.0005(15)
C9 0.0475(19) 0.0314(17) 0.045(2) 0.0032(16) -0.0045(16) 0.0010(16)
C18 0.037(2) 0.053(2) 0.075(3) -0.016(2) -0.0092(19) 0.0004(16)
C20 0.064(2) 0.037(2) 0.053(2) 0.0056(18) -0.0136(19) 0.0037(17)
C8 0.055(2) 0.0360(19) 0.057(2) -0.0016(18) -0.0128(18) -0.0020(16)
C10 0.048(2) 0.044(2) 0.0428(19) 0.0095(17) -0.0022(16) -0.0051(16)
C7 0.065(2) 0.046(2) 0.043(2) -0.0014(18) -0.0097(18) 0.0058(19)
C25 0.052(2) 0.049(2) 0.047(2) 0.0095(17) 0.0000(18) -0.0052(18)
C6 0.057(2) 0.047(2) 0.043(2) 0.0079(17) 0.0019(17) 0.0054(18)
C19 0.057(2) 0.048(2) 0.059(2) -0.005(2) -0.025(2) 0.006(2)
C22 0.051(2) 0.076(3) 0.052(2) -0.006(2) 0.0051(19) -0.020(2)
C27 0.075(3) 0.076(3) 0.061(3) 0.008(2) 0.011(2) -0.009(2)
C12 0.095(4) 0.045(2) 0.128(4) 0.020(3) -0.048(3) -0.016(2)
C14 0.062(9) 0.073(11) 0.118(11) 0.035(10) 0.016(9) 0.000(9)
C24 0.122(5) 0.100(4) 0.085(3) 0.030(3) 0.041(3) -0.018(4)
C26 0.097(4) 0.071(3) 0.092(4) -0.013(3) 0.011(3) -0.040(3)
C11 0.045(4) 0.073(6) 0.090(8) 0.002(5) -0.004(4) -0.001(3)
C23 0.064(3) 0.167(6) 0.083(3) -0.035(4) 0.025(3) -0.007(3)
C15 0.064(9) 0.048(6) 0.088(8) 0.020(5) 0.012(9) -0.013(6)
P1 0.0390(11) 0.0283(10) 0.0330(12) -0.0002(10) 0.0024(10) 0.0068(8)
P1B 0.0463(19) 0.0318(16) 0.0330(17) 0.0004(13) -0.0008(14) 0.0112(13)
Cl1B 0.056(2) 0.0379(18) 0.104(3) -0.011(2) -0.030(2) 0.0041(15)
Cl1C 0.081(4) 0.058(3) 0.037(3) -0.013(2) -0.004(3) 0.018(3)
P1C 0.039(3) 0.028(2) 0.039(3) -0.001(2) 0.003(2) 0.0066(19)
C28 0.042(6) 0.046(5) 0.045(5) -0.008(4) -0.008(5) 0.013(4)
C31 0.050(7) 0.038(5) 0.066(9) -0.011(5) -0.002(6) 0.016(4)
C29 0.076(7) 0.059(6) 0.044(5) -0.018(4) -0.009(5) 0.030(5)
C30 0.046(7) 0.057(7) 0.066(9) -0.011(6) 0.004(6) 0.005(5)
C15B 0.075(11) 0.058(7) 0.087(8) -0.002(6) 0.020(9) -0.028(7)
C13 0.057(2) 0.042(2) 0.059(2) 0.0058(18) -0.001(2) -0.0108(18)
C14B 0.052(7) 0.095(13) 0.088(9) 0.013(9) 0.024(7) -0.022(7)
C31B 0.051(7) 0.066(9) 0.049(8) -0.005(7) -0.012(7) 0.019(6)
C28B 0.041(9) 0.048(7) 0.047(8) -0.006(7) -0.002(8) 0.021(7)
C30B 0.047(10) 0.070(13) 0.089(14) -0.019(10) -0.001(10) 0.006(9)
C29B 0.062(7) 0.049(7) 0.069(8) -0.013(6) -0.008(7) 0.028(6)
C29C 0.052(13) 0.044(11) 0.064(14) -0.008(10) -0.005(11) 0.013(10)
C28C 0.044(7) 0.045(7) 0.059(9) -0.007(8) -0.009(8) 0.019(6)
C31C 0.068(12) 0.054(13) 0.071(14) -0.029(10) -0.026(12) 0.024(10)
C30C 0.050(13) 0.052(14) 0.051(15) -0.015(13) -0.005(12) 0.009(12)
C11A 0.042(11) 0.050(12) 0.112(18) 0.003(13) 0.005(12) 0.005(8)

loop_
_atom_type_symbol
_atom_type_description
_atom_type_scat_dispersion_real
_atom_type_scat_dispersion_imag
_atom_type_scat_source
C C 0.0033 0.0016 'International Tables Vol C Tables 4.2.6.8 and 6.1.1.4'
H H 0.0000 0.0000 'International Tables Vol C Tables 4.2.6.8 and 6.1.1.4'
Cl Cl 0.1484 0.1585 'International Tables Vol C Tables 4.2.6.8 and 6.1.1.4'
N N 0.0061 0.0033 'International Tables Vol C Tables 4.2.6.8 and 6.1.1.4'
P P 0.1023 0.0942 'International Tables Vol C Tables 4.2.6.8 and 6.1.1.4'

loop_
_geom_angle_atom_site_label_1
_geom_angle_atom_site_label_2
_geom_angle_atom_site_label_3
_geom_angle
_geom_angle_site_symmetry_1
_geom_angle_site_symmetry_3
_geom_angle_publ_flag
C1 N3 C3 109.9(2) . . ?
C1 N3 C16 125.3(2) . . ?
C3 N3 C16 124.5(3) . . ?
C1 N2 C2 109.3(2) . . ?
C1 N2 C4 126.0(2) . . ?
C2 N2 C4 124.1(3) . . ?
C1 N1 P1 134.3(2) . . ?
C1 N1 P1B 136.3(2) . . ?
C1 N1 P1C 131.5(3) . . ?
N3 C1 N2 105.1(2) . . ?
N1 C1 N3 126.4(3) . . ?
N1 C1 N2 128.4(3) . . ?
N3 C3 H3 126.1 . . ?
C2 C3 N3 107.9(3) . . ?
C2 C3 H3 126.1 . . ?
N2 C2 H2 126.1 . . ?
C3 C2 N2 107.8(3) . . ?
C3 C2 H2 126.1 . . ?
C21 C16 N3 118.4(3) . . ?
C17 C16 N3 118.5(3) . . ?
C17 C16 C21 123.1(3) . . ?
C5 C4 N2 118.0(3) . . ?
C9 C4 N2 118.8(3) . . ?
C9 C4 C5 123.1(3) . . ?
C4 C5 C10 122.2(3) . . ?
C6 C5 C4 117.1(3) . . ?
C6 C5 C10 120.7(3) . . ?
C16 C21 C25 121.9(3) . . ?
C20 C21 C16 116.9(3) . . ?
C20 C21 C25 121.2(3) . . ?
C16 C17 C22 121.7(3) . . ?
C18 C17 C16 117.0(3) . . ?
C18 C17 C22 121.2(3) . . ?
C4 C9 C13 121.6(3) . . ?
C8 C9 C4 117.0(3) . . ?
C8 C9 C13 121.4(3) . . ?
C17 C18 H18 119.2 . . ?
C19 C18 C17 121.5(3) . . ?
C19 C18 H18 119.2 . . ?
C21 C20 H20 119.5 . . ?
C19 C20 C21 121.0(3) . . ?
C19 C20 H20 119.5 . . ?
C9 C8 H8 119.5 . . ?
C7 C8 C9 121.0(3) . . ?
C7 C8 H8 119.5 . . ?
C5 C10 H10 104.7 . . ?
C5 C10 H10A 113.1 . . ?
C5 C10 C11A 108.4(12) . . ?
C12 C10 C5 112.4(3) . . ?
C12 C10 H10 104.7 . . ?
C12 C10 H10A 113.1 . . ?
C12 C10 C11 116.1(7) . . ?
C12 C10 C11A 95.3(15) . . ?
C11 C10 C5 112.9(5) . . ?
C11 C10 H10 104.7 . . ?
C11A C10 H10A 113.1 . . ?
C8 C7 H7 119.8 . . ?
C6 C7 C8 120.4(3) . . ?
C6 C7 H7 119.8 . . ?
C21 C25 H25 107.7 . . ?
C21 C25 C27 114.0(3) . . ?
C21 C25 C26 110.1(3) . . ?
C27 C25 H25 107.7 . . ?
C27 C25 C26 109.2(3) . . ?
C26 C25 H25 107.7 . . ?
C5 C6 H6 119.3 . . ?
C7 C6 C5 121.4(3) . . ?
C7 C6 H6 119.3 . . ?
C18 C19 C20 120.5(3) . . ?
C18 C19 H19 119.8 . . ?
C20 C19 H19 119.8 . . ?
C17 C22 H22 107.4 . . ?
C17 C22 C24 110.0(3) . . ?
C17 C22 C23 113.2(4) . . ?
C24 C22 H22 107.4 . . ?
C24 C22 C23 111.2(4) . . ?
C23 C22 H22 107.4 . . ?
C25 C27 H27A 109.5 . . ?
C25 C27 H27B 109.5 . . ?
C25 C27 H27C 109.5 . . ?
H27A C27 H27B 109.5 . . ?
H27A C27 H27C 109.5 . . ?
H27B C27 H27C 109.5 . . ?
C10 C12 H12A 109.5 . . ?
C10 C12 H12B 109.5 . . ?
C10 C12 H12C 109.5 . . ?
H12A C12 H12B 109.5 . . ?
H12A C12 H12C 109.5 . . ?
H12B C12 H12C 109.5 . . ?
H14A C14 H14B 109.5 . . ?
H14A C14 H14C 109.5 . . ?
H14B C14 H14C 109.5 . . ?
C13 C14 H14A 109.5 . . ?
C13 C14 H14B 109.5 . . ?
C13 C14 H14C 109.5 . . ?
C22 C24 H24A 109.5 . . ?
C22 C24 H24B 109.5 . . ?
C22 C24 H24C 109.5 . . ?
H24A C24 H24B 109.5 . . ?
H24A C24 H24C 109.5 . . ?
H24B C24 H24C 109.5 . . ?
C25 C26 H26A 109.5 . . ?
C25 C26 H26B 109.5 . . ?
C25 C26 H26C 109.5 . . ?
H26A C26 H26B 109.5 . . ?
H26A C26 H26C 109.5 . . ?
H26B C26 H26C 109.5 . . ?
C10 C11 H11A 109.5 . . ?
C10 C11 H11B 109.5 . . ?
C10 C11 H11C 109.5 . . ?
H11A C11 H11B 109.5 . . ?
H11A C11 H11C 109.5 . . ?
H11B C11 H11C 109.5 . . ?
C22 C23 H23A 109.5 . . ?
C22 C23 H23B 109.5 . . ?
C22 C23 H23C 109.5 . . ?
H23A C23 H23B 109.5 . . ?
H23A C23 H23C 109.5 . . ?
H23B C23 H23C 109.5 . . ?
H15A C15 H15B 109.5 . . ?
H15A C15 H15C 109.5 . . ?
H15B C15 H15C 109.5 . . ?
C13 C15 H15A 109.5 . . ?
C13 C15 H15B 109.5 . . ?
C13 C15 H15C 109.5 . . ?
N1 P1 Cl1 107.85(16) . . ?
N1 P1 C28 101.9(5) . . ?
C28 P1 Cl1 97.9(4) . . ?
N1 P1B Cl1B 105.2(2) . . ?
N1 P1B C28B 101.9(9) . . ?
C28B P1B Cl1B 94.4(9) . . ?
N1 P1C Cl1C 104.9(3) . . ?
N1 P1C C28C 98.7(8) . . ?
C28C P1C Cl1C 95.2(8) . . ?
C31 C28 P1 109.0(11) . . ?
C29 C28 P1 106.0(7) . . ?
C29 C28 C31 108.8(11) . . ?
C30 C28 P1 114.1(10) . . ?
C30 C28 C31 109.3(14) . . ?
C30 C28 C29 109.4(11) . . ?
C28 C31 H31A 109.5 . . ?
C28 C31 H31B 109.5 . . ?
C28 C31 H31C 109.5 . . ?
H31A C31 H31B 109.5 . . ?
H31A C31 H31C 109.5 . . ?
H31B C31 H31C 109.5 . . ?
C28 C29 H29A 109.5 . . ?
C28 C29 H29B 109.5 . . ?
C28 C29 H29C 109.5 . . ?
H29A C29 H29B 109.5 . . ?
H29A C29 H29C 109.5 . . ?
H29B C29 H29C 109.5 . . ?
C28 C30 H30A 109.5 . . ?
C28 C30 H30B 109.5 . . ?
C28 C30 H30C 109.5 . . ?
H30A C30 H30B 109.5 . . ?
H30A C30 H30C 109.5 . . ?
H30B C30 H30C 109.5 . . ?
H15D C15B H15E 109.5 . . ?
H15D C15B H15F 109.5 . . ?
H15E C15B H15F 109.5 . . ?
C13 C15B H15D 109.5 . . ?
C13 C15B H15E 109.5 . . ?
C13 C15B H15F 109.5 . . ?
C9 C13 C14 114.2(14) . . ?
C9 C13 C15 109.1(8) . . ?
C9 C13 C15B 114.0(8) . . ?
C9 C13 H13 106.6 . . ?
C9 C13 H13A 109.4 . . ?
C9 C13 C14B 108.0(13) . . ?
C14 C13 C15 113.2(11) . . ?
C14 C13 H13 106.6 . . ?
C15 C13 H13 106.6 . . ?
C15B C13 H13A 109.4 . . ?
C15B C13 C14B 106.6(12) . . ?
C14B C13 H13A 109.4 . . ?
C13 C14B H14D 109.5 . . ?
C13 C14B H14E 109.5 . . ?
C13 C14B H14F 109.5 . . ?
H14D C14B H14E 109.5 . . ?
H14D C14B H14F 109.5 . . ?
H14E C14B H14F 109.5 . . ?
H31D C31B H31E 109.5 . . ?
H31D C31B H31F 109.5 . . ?
H31E C31B H31F 109.5 . . ?
C28B C31B H31D 109.5 . . ?
C28B C31B H31E 109.5 . . ?
C28B C31B H31F 109.5 . . ?
C31B C28B P1B 115.1(18) . . ?
C31B C28B C30B 104.0(19) . . ?
C31B C28B C29B 115(2) . . ?
C30B C28B P1B 101.7(18) . . ?
C29B C28B P1B 110.4(16) . . ?
C29B C28B C30B 110(2) . . ?
C28B C30B H30D 109.5 . . ?
C28B C30B H30E 109.5 . . ?
C28B C30B H30F 109.5 . . ?
H30D C30B H30E 109.5 . . ?
H30D C30B H30F 109.5 . . ?
H30E C30B H30F 109.5 . . ?
C28B C29B H29D 109.5 . . ?
C28B C29B H29E 109.5 . . ?
C28B C29B H29F 109.5 . . ?
H29D C29B H29E 109.5 . . ?
H29D C29B H29F 109.5 . . ?
H29E C29B H29F 109.5 . . ?
H29G C29C H29H 109.5 . . ?
H29G C29C H29I 109.5 . . ?
H29H C29C H29I 109.5 . . ?
C28C C29C H29G 109.5 . . ?
C28C C29C H29H 109.5 . . ?
C28C C29C H29I 109.5 . . ?
C29C C28C P1C 105(3) . . ?
C31C C28C P1C 103.3(15) . . ?
C31C C28C C29C 101(3) . . ?
C31C C28C C30C 109(2) . . ?
C30C C28C P1C 121(2) . . ?
C30C C28C C29C 116(3) . . ?
C28C C31C H31G 109.5 . . ?
C28C C31C H31H 109.5 . . ?
C28C C31C H31I 109.5 . . ?
H31G C31C H31H 109.5 . . ?
H31G C31C H31I 109.5 . . ?
H31H C31C H31I 109.5 . . ?
C28C C30C H30G 109.5 . . ?
C28C C30C H30H 109.5 . . ?
C28C C30C H30I 109.5 . . ?
H30G C30C H30H 109.5 . . ?
H30G C30C H30I 109.5 . . ?
H30H C30C H30I 109.5 . . ?
C10 C11A H11D 109.5 . . ?
C10 C11A H11E 109.5 . . ?
C10 C11A H11F 109.5 . . ?
H11D C11A H11E 109.5 . . ?
H11D C11A H11F 109.5 . . ?
H11E C11A H11F 109.5 . . ?

loop_
_geom_bond_atom_site_label_1
_geom_bond_atom_site_label_2
_geom_bond_distance
_geom_bond_site_symmetry_2
_geom_bond_publ_flag
Cl1 P1 2.155(4) . ?
N3 C1 1.368(4) . ?
N3 C3 1.388(4) . ?
N3 C16 1.444(4) . ?
N2 C1 1.372(4) . ?
N2 C2 1.400(4) . ?
N2 C4 1.438(4) . ?
N1 C1 1.305(4) . ?
N1 P1 1.614(3) . ?
N1 P1B 1.622(4) . ?
N1 P1C 1.556(5) . ?
C3 H3 0.9500 . ?
C3 C2 1.323(5) . ?
C2 H2 0.9500 . ?
C16 C21 1.401(4) . ?
C16 C17 1.395(5) . ?
C4 C5 1.397(4) . ?
C4 C9 1.397(4) . ?
C5 C10 1.523(5) . ?
C5 C6 1.383(4) . ?
C21 C20 1.394(5) . ?
C21 C25 1.513(5) . ?
C17 C18 1.386(5) . ?
C17 C22 1.513(5) . ?
C9 C8 1.390(5) . ?
C9 C13 1.520(5) . ?
C18 H18 0.9500 . ?
C18 C19 1.372(5) . ?
C20 H20 0.9500 . ?
C20 C19 1.375(5) . ?
C8 H8 0.9500 . ?
C8 C7 1.380(5) . ?
C10 H10 1.0000 . ?
C10 H10A 1.0000 . ?
C10 C12 1.506(5) . ?
C10 C11 1.518(8) . ?
C10 C11A 1.552(18) . ?
C7 H7 0.9500 . ?
C7 C6 1.374(5) . ?
C25 H25 1.0000 . ?
C25 C27 1.524(5) . ?
C25 C26 1.531(6) . ?
C6 H6 0.9500 . ?
C19 H19 0.9500 . ?
C22 H22 1.0000 . ?
C22 C24 1.518(6) . ?
C22 C23 1.524(6) . ?
C27 H27A 0.9800 . ?
C27 H27B 0.9800 . ?
C27 H27C 0.9800 . ?
C12 H12A 0.9800 . ?
C12 H12B 0.9800 . ?
C12 H12C 0.9800 . ?
C14 H14A 0.9800 . ?
C14 H14B 0.9800 . ?
C14 H14C 0.9800 . ?
C14 C13 1.523(15) . ?
C24 H24A 0.9800 . ?
C24 H24B 0.9800 . ?
C24 H24C 0.9800 . ?
C26 H26A 0.9800 . ?
C26 H26B 0.9800 . ?
C26 H26C 0.9800 . ?
C11 H11A 0.9800 . ?
C11 H11B 0.9800 . ?
C11 H11C 0.9800 . ?
C23 H23A 0.9800 . ?
C23 H23B 0.9800 . ?
C23 H23C 0.9800 . ?
C15 H15A 0.9800 . ?
C15 H15B 0.9800 . ?
C15 H15C 0.9800 . ?
C15 C13 1.571(13) . ?
P1 C28 1.863(14) . ?
P1B Cl1B 2.150(5) . ?
P1B C28B 1.87(2) . ?
Cl1C P1C 2.121(8) . ?
P1C C28C 1.84(2) . ?
C28 C31 1.54(2) . ?
C28 C29 1.516(14) . ?
C28 C30 1.481(18) . ?
C31 H31A 0.9800 . ?
C31 H31B 0.9800 . ?
C31 H31C 0.9800 . ?
C29 H29A 0.9800 . ?
C29 H29B 0.9800 . ?
C29 H29C 0.9800 . ?
C30 H30A 0.9800 . ?
C30 H30B 0.9800 . ?
C30 H30C 0.9800 . ?
C15B H15D 0.9800 . ?
C15B H15E 0.9800 . ?
C15B H15F 0.9800 . ?
C15B C13 1.547(12) . ?
C13 H13 1.0000 . ?
C13 H13A 1.0000 . ?
C13 C14B 1.548(15) . ?
C14B H14D 0.9800 . ?
C14B H14E 0.9800 . ?
C14B H14F 0.9800 . ?
C31B H31D 0.9800 . ?
C31B H31E 0.9800 . ?
C31B H31F 0.9800 . ?
C31B C28B 1.46(3) . ?
C28B C30B 1.56(3) . ?
C28B C29B 1.50(3) . ?
C30B H30D 0.9800 . ?
C30B H30E 0.9800 . ?
C30B H30F 0.9800 . ?
C29B H29D 0.9800 . ?
C29B H29E 0.9800 . ?
C29B H29F 0.9800 . ?
C29C H29G 0.9800 . ?
C29C H29H 0.9800 . ?
C29C H29I 0.9800 . ?
C29C C28C 1.59(3) . ?
C28C C31C 1.58(3) . ?
C28C C30C 1.58(3) . ?
C31C H31G 0.9800 . ?
C31C H31H 0.9800 . ?
C31C H31I 0.9800 . ?
C30C H30G 0.9800 . ?
C30C H30H 0.9800 . ?
C30C H30I 0.9800 . ?
C11A H11D 0.9800 . ?
C11A H11E 0.9800 . ?
C11A H11F 0.9800 . ?

loop_
_geom_torsion_atom_site_label_1
_geom_torsion_atom_site_label_2
_geom_torsion_atom_site_label_3
_geom_torsion_atom_site_label_4
_geom_torsion
_geom_torsion_site_symmetry_1
_geom_torsion_site_symmetry_2
_geom_torsion_site_symmetry_3
_geom_torsion_site_symmetry_4
_geom_torsion_publ_flag
Cl1 P1 C28 C31 -64.7(11) . . . . ?
Cl1 P1 C28 C29 178.3(7) . . . . ?
Cl1 P1 C28 C30 57.8(10) . . . . ?
N3 C3 C2 N2 -0.2(4) . . . . ?
N3 C16 C21 C20 177.6(3) . . . . ?
N3 C16 C21 C25 -2.5(4) . . . . ?
N3 C16 C17 C18 -178.3(3) . . . . ?
N3 C16 C17 C22 -0.4(5) . . . . ?
N2 C4 C5 C10 -4.3(4) . . . . ?
N2 C4 C5 C6 176.6(3) . . . . ?
N2 C4 C9 C8 -176.6(3) . . . . ?
N2 C4 C9 C13 2.8(4) . . . . ?
N1 P1 C28 C31 -174.9(11) . . . . ?
N1 P1 C28 C29 68.1(8) . . . . ?
N1 P1 C28 C30 -52.5(11) . . . . ?
N1 P1B C28B C31B -43.2(18) . . . . ?
N1 P1B C28B C30B 68.5(18) . . . . ?
N1 P1B C28B C29B -174.8(16) . . . . ?
N1 P1C C28C C29C -180(2) . . . . ?
N1 P1C C28C C31C -74.8(16) . . . . ?
N1 P1C C28C C30C 47(2) . . . . ?
C1 N3 C3 C2 -0.2(4) . . . . ?
C1 N3 C16 C21 109.8(3) . . . . ?
C1 N3 C16 C17 -72.4(4) . . . . ?
C1 N2 C2 C3 0.6(4) . . . . ?
C1 N2 C4 C5 86.8(4) . . . . ?
C1 N2 C4 C9 -95.4(4) . . . . ?
C1 N1 P1 Cl1 94.7(3) . . . . ?
C1 N1 P1 C28 -162.8(4) . . . . ?
C1 N1 P1B Cl1B 82.5(4) . . . . ?
C1 N1 P1B C28B -179.6(10) . . . . ?
C1 N1 P1C Cl1C -100.3(4) . . . . ?
C1 N1 P1C C28C 161.9(9) . . . . ?
C3 N3 C1 N2 0.6(3) . . . . ?
C3 N3 C1 N1 -175.8(3) . . . . ?
C3 N3 C16 C21 -77.5(4) . . . . ?
C3 N3 C16 C17 100.3(4) . . . . ?
C2 N2 C1 N3 -0.8(3) . . . . ?
C2 N2 C1 N1 175.6(3) . . . . ?
C2 N2 C4 C5 -82.7(4) . . . . ?
C2 N2 C4 C9 95.2(4) . . . . ?
C16 N3 C1 N2 174.2(3) . . . . ?
C16 N3 C1 N1 -2.2(5) . . . . ?
C16 N3 C3 C2 -173.9(3) . . . . ?
C16 C21 C20 C19 0.5(5) . . . . ?
C16 C21 C25 C27 154.8(3) . . . . ?
C16 C21 C25 C26 -82.0(4) . . . . ?
C16 C17 C18 C19 1.1(5) . . . . ?
C16 C17 C22 C24 -90.2(4) . . . . ?
C16 C17 C22 C23 144.7(4) . . . . ?
C4 N2 C1 N3 -171.5(3) . . . . ?
C4 N2 C1 N1 4.8(5) . . . . ?
C4 N2 C2 C3 171.6(3) . . . . ?
C4 C5 C10 C12 118.0(4) . . . . ?
C4 C5 C10 C11 -108.3(9) . . . . ?
C4 C5 C10 C11A -137.9(18) . . . . ?
C4 C5 C6 C7 0.4(5) . . . . ?
C4 C9 C8 C7 -0.3(5) . . . . ?
C4 C9 C13 C14 -101.4(16) . . . . ?
C4 C9 C13 C15 130.8(11) . . . . ?
C4 C9 C13 C15B 156.2(14) . . . . ?
C4 C9 C13 C14B -85.6(13) . . . . ?
C5 C4 C9 C8 1.1(5) . . . . ?
C5 C4 C9 C13 -179.4(3) . . . . ?
C21 C16 C17 C18 -0.6(5) . . . . ?
C21 C16 C17 C22 177.3(3) . . . . ?
C21 C20 C19 C18 0.0(5) . . . . ?
C17 C16 C21 C20 -0.2(4) . . . . ?
C17 C16 C21 C25 179.8(3) . . . . ?
C17 C18 C19 C20 -0.9(6) . . . . ?
C9 C4 C5 C10 178.0(3) . . . . ?
C9 C4 C5 C6 -1.2(5) . . . . ?
C9 C8 C7 C6 -0.5(5) . . . . ?
C18 C17 C22 C24 87.6(5) . . . . ?
C18 C17 C22 C23 -37.5(5) . . . . ?
C20 C21 C25 C27 -25.2(5) . . . . ?
C20 C21 C25 C26 98.0(4) . . . . ?
C8 C9 C13 C14 78.0(16) . . . . ?
C8 C9 C13 C15 -49.8(11) . . . . ?
C8 C9 C13 C15B -24.4(14) . . . . ?
C8 C9 C13 C14B 93.8(13) . . . . ?
C8 C7 C6 C5 0.4(5) . . . . ?
C10 C5 C6 C7 -178.8(3) . . . . ?
C25 C21 C20 C19 -179.5(3) . . . . ?
C6 C5 C10 C12 -62.9(5) . . . . ?
C6 C5 C10 C11 70.8(9) . . . . ?
C6 C5 C10 C11A 41.2(19) . . . . ?
C22 C17 C18 C19 -176.8(3) . . . . ?
P1 N1 C1 N3 -76.6(4) . . . . ?
P1 N1 C1 N2 107.8(4) . . . . ?
P1B N1 C1 N3 167.1(3) . . . . ?
P1B N1 C1 N2 -8.5(5) . . . . ?
Cl1B P1B C28B C31B 63.3(17) . . . . ?
Cl1B P1B C28B C30B 175.0(16) . . . . ?
Cl1B P1B C28B C29B -68.3(18) . . . . ?
Cl1C P1C C28C C29C 74(2) . . . . ?
Cl1C P1C C28C C31C 179.2(15) . . . . ?
Cl1C P1C C28C C30C -59(2) . . . . ?
P1C N1 C1 N3 -116.3(4) . . . . ?
P1C N1 C1 N2 68.1(5) . . . . ?
C13 C9 C8 C7 -179.7(3) . . . . ?
